data_7127191
loop_
_publ_author_name
'Barnett, Harrison J.'
'Hill, Anthony F.'

_publ_section_title
;
 Dimetalla-heterocyclic carbenes: the interconversion of chalcocarbonyl
 and carbido ligands.
;
_journal_issue 83
_journal_name_full 'Chemical communications (Cambridge, England)'
_journal_page_first 12593
_journal_page_last 12596
_journal_paper_doi 10.1039/d0cc05106c
_journal_volume 56
_journal_year 2020
_chemical_formula_moiety 'C57 H52 Cl2 O5 P4 Rh2 S, C H Cl3'
_chemical_formula_sum 'C58 H53 Cl5 O5 P4 Rh2 S'
_chemical_formula_weight 1369.01
_space_group_crystal_system monoclinic
_space_group_IT_number 14
_space_group_name_Hall '-P 2ybc'
_space_group_name_H-M_alt 'P 1 21/c 1'
_atom_sites_solution_hydrogens mixed
_atom_sites_solution_primary dual
_audit_creation_date 2020-02-12
_audit_creation_method
;
Olex2 1.2
(compiled 2018.05.29 svn.r3508 for OlexSys, GUI svn.r5506)
;
_audit_update_record
;
2020-08-20 deposited with the CCDC.	2020-09-02 downloaded from the CCDC.
;
_cell_angle_alpha 90
_cell_angle_beta 92.4550(10)
_cell_angle_gamma 90
_cell_formula_units_Z 4
_cell_length_a 12.7306(2)
_cell_length_b 15.6417(3)
_cell_length_c 30.6406(4)
_cell_measurement_reflns_used 7029
_cell_measurement_temperature 150.01(10)
_cell_measurement_theta_max 70.8700
_cell_measurement_theta_min 4.6230
_cell_volume 6095.81(17)
_computing_cell_refinement 'CrysAlisPro 1.171.40.36a (Rigaku OD, 2018)'
_computing_data_collection 'CrysAlisPro 1.171.40.36a (Rigaku OD, 2018)'
_computing_data_reduction 'CrysAlisPro 1.171.40.36a (Rigaku OD, 2018)'
_computing_molecular_graphics 'Olex2 (Dolomanov et al., 2009)'
_computing_publication_material 'Olex2 (Dolomanov et al., 2009)'
_computing_structure_refinement 'ShelXL (Sheldrick, 2015)'
_computing_structure_solution 'ShelXT (Sheldrick, 2015)'
_diffrn_ambient_environment N~2~
_diffrn_ambient_temperature 150.01(10)
_diffrn_detector 'CCD plate'
_diffrn_detector_area_resol_mean 8.1297
_diffrn_detector_type EosS2
_diffrn_measured_fraction_theta_full 0.990
_diffrn_measured_fraction_theta_max 0.964
_diffrn_measurement_details
;
List of Runs (angles in degrees, time in seconds):

  # Type    Start    End  Width  t~exp~   \w     \q     \k     \f   Frames
#--------------------------------------------------------------------------
  1  \w    -82.00  -6.00   1.00   15.00    --  -36.03 125.00 120.00   76
  2  \w    -47.00  27.00   1.00   15.00    --  -36.03  57.00   0.00   74
  3  \w     27.00  84.00   1.00   15.00    --   36.03-125.00  90.00   57
  4  \w     27.00  84.00   1.00   15.00    --   36.03-125.00 -60.00   57
  5  \w     36.00 106.00   1.00   70.00    --  105.15 -95.00 150.00   70
  6  \w     49.00 123.00   1.00   70.00    --  105.15 -61.00 -60.00   74
  7  \w    114.00 169.00   1.00   70.00    --  105.15  77.00 -30.00   55
  8  \w     36.00  85.00   1.00   70.00    --  105.15 -95.00-120.00   49
  9  \w     56.00 121.00   1.00   70.00    --  105.15 -45.00-150.00   65
 10  \w     88.00 121.00   1.00   70.00    --  105.15  45.00   0.00   33
 11  \w     92.00 160.00   1.00   70.00    --  105.15  61.00  60.00   68
;
_diffrn_measurement_device 'four-circle diffractometer'
_diffrn_measurement_device_type 'SuperNova, Dual, Cu at home/near, EosS2'
_diffrn_measurement_method '\w scans'
_diffrn_orient_matrix_type 'CrysAlisPro convention (1999,Acta A55,543-557)'
_diffrn_orient_matrix_UB_11 -0.1161063000
_diffrn_orient_matrix_UB_12 0.0281121000
_diffrn_orient_matrix_UB_13 -0.0040106000
_diffrn_orient_matrix_UB_21 0.0192014000
_diffrn_orient_matrix_UB_22 0.0625172000
_diffrn_orient_matrix_UB_23 0.0383297000
_diffrn_orient_matrix_UB_31 0.0290984000
_diffrn_orient_matrix_UB_32 0.0707104000
_diffrn_orient_matrix_UB_33 -0.0323030000
_diffrn_radiation_monochromator mirror
_diffrn_radiation_probe x-ray
_diffrn_radiation_type CuK\a
_diffrn_radiation_wavelength 1.54184
_diffrn_reflns_av_R_equivalents 0.0281
_diffrn_reflns_av_unetI/netI 0.0482
_diffrn_reflns_Laue_measured_fraction_full 0.990
_diffrn_reflns_Laue_measured_fraction_max 0.964
_diffrn_reflns_limit_h_max 15
_diffrn_reflns_limit_h_min -11
_diffrn_reflns_limit_k_max 18
_diffrn_reflns_limit_k_min -18
_diffrn_reflns_limit_l_max 27
_diffrn_reflns_limit_l_min -37
_diffrn_reflns_number 19450
_diffrn_reflns_point_group_measured_fraction_full 0.990
_diffrn_reflns_point_group_measured_fraction_max 0.964
_diffrn_reflns_theta_full 67.684
_diffrn_reflns_theta_max 71.045
_diffrn_reflns_theta_min 4.041
_diffrn_source 'micro-focus sealed X-ray tube'
_diffrn_source_type 'SuperNova (Cu) X-ray Source'
_exptl_absorpt_coefficient_mu 8.075
_exptl_absorpt_correction_T_max 0.955
_exptl_absorpt_correction_T_min 0.608
_exptl_absorpt_correction_type gaussian
_exptl_absorpt_process_details
;
CrysAlisPro 1.171.40.36a (Rigaku Oxford Diffraction, 2018)
Numerical absorption correction based on gaussian integration over
			a multifaceted crystal model
Empirical absorption correction using spherical harmonics,
 implemented in SCALE3 ABSPACK scaling algorithm.
;
_exptl_crystal_colour red
_exptl_crystal_colour_primary red
_exptl_crystal_density_diffrn 1.492
_exptl_crystal_description plate
_exptl_crystal_F_000 2768
_exptl_crystal_size_max 0.125
_exptl_crystal_size_mid 0.055
_exptl_crystal_size_min 0.032
_refine_diff_density_max 1.190
_refine_diff_density_min -1.285
_refine_diff_density_rms 0.099
_refine_ls_extinction_method none
_refine_ls_goodness_of_fit_ref 1.034
_refine_ls_hydrogen_treatment constr
_refine_ls_matrix_type full
_refine_ls_number_parameters 679
_refine_ls_number_reflns 11380
_refine_ls_number_restraints 0
_refine_ls_restrained_S_all 1.034
_refine_ls_R_factor_all 0.0597
_refine_ls_R_factor_gt 0.0485
_refine_ls_shift/su_max 0.001
_refine_ls_shift/su_mean 0.000
_refine_ls_structure_factor_coef Fsqd
_refine_ls_weighting_details 'w=1/[\s^2^(Fo^2^)+(0.0609P)^2^+11.7057P] where P=(Fo^2^+2Fc^2^)/3'
_refine_ls_weighting_scheme calc
_refine_ls_wR_factor_gt 0.1209
_refine_ls_wR_factor_ref 0.1282
_reflns_Friedel_coverage 0.000
_reflns_number_gt 9442
_reflns_number_total 11380
_reflns_threshold_expression 'I > 2\s(I)'
_cod_data_source_file d0cc05106c2.cif
_cod_data_source_block hb_1234-1-1_scale
_cod_depositor_comments 'Adding full bibliography for 7127189--7127192.cif.'
_cod_database_code 7127191
_publcif_datablock.id {5e4cbb30-8cc3-4d18-877a-ae5159864aef}

_shelx_shelxl_version_number 2016/6
_shelx_space_group_comment
;
The symmetry employed for this shelxl refinement is uniquely defined
by the following loop, which should always be used as a source of
symmetry information in preference to the above space-group names.
They are only intended as comments.
;
_reflns_odcompleteness_completeness 98.93
_reflns_odcompleteness_iscentric 1
_reflns_odcompleteness_theta 66.49
_olex2_refinement_description
;
1. Fixed Uiso
 At 1.2 times of:
  All C(H) groups, All C(H,H) groups
 At 1.5 times of:
  All C(H,H,H) groups, All O(H,H) groups
2.a Rotating group:
 O1(H1A,H1B)
2.b Ternary CH refined with riding coordinates:
 C101(H101)
2.c Secondary CH2 refined with riding coordinates:
 C9(H9A,H9B), C8(H8A,H8B)
2.d Aromatic/amide H refined with riding coordinates:
 C85(H85), C35(H35), C44(H44), C64(H64), C55(H55), C15(H15), C66(H66),
 C13(H13), C26(H26), C84(H84), C32(H32), C25(H25), C34(H34), C56(H56), C45(H45),
  C63(H63), C16(H16), C86(H86), C72(H72), C53(H53), C22(H22), C54(H54),
 C82(H82), C46(H46), C23(H23), C74(H74), C14(H14), C76(H76), C73(H73), C12(H12),
  C62(H62), C52(H52), C42(H42), C36(H36), C33(H33), C65(H65), C43(H43),
 C24(H24), C83(H83), C75(H75)
2.e Idealised Me refined as rotating group:
 C7(H7A,H7B,H7C), C5(H5A,H5B,H5C)
;
_ins_header
;
TITL HB_1234-1-1_scale in P2(1)/c 
REM P2(1)/c (#14 in standard setting)
CELL 1.54184  12.730618  15.641651  30.640578  90.0000  92.4550  90.0000
ZERR    4.00   0.000226   0.000277   0.000427   0.0000   0.0014   0.0000
LATT  1
SYMM -x, y+1/2,-z+1/2 
SFAC C H O P S Cl Rh
UNIT 224.00 188.00 20.00 16.00 4.00 20.00 8.00
TREF
HKLF 4
END
;
_olex2_submission_special_instructions 'No special instructions were received'
_oxdiff_exptl_absorpt_empirical_details
;
Empirical correction (ABSPACK) includes:
- Absorption correction using spherical harmonics
- Frame scaling
;
_oxdiff_exptl_absorpt_empirical_full_max 1.523
_oxdiff_exptl_absorpt_empirical_full_min 0.766
_publcif_funding_html
;
;

loop_
_space_group_symop_operation_xyz
'x, y, z'
'-x, y+1/2, -z+1/2'
'-x, -y, -z'
'x, -y-1/2, z-1/2'

loop_
_atom_site_label
_atom_site_type_symbol
_atom_site_fract_x
_atom_site_fract_y
_atom_site_fract_z
_atom_site_U_iso_or_equiv
_atom_site_adp_type
_atom_site_occupancy
_atom_site_site_symmetry_order
_atom_site_calc_flag
_atom_site_refinement_flags_posn
_atom_site_refinement_flags_adp
_atom_site_refinement_flags_occupancy
_atom_site_disorder_assembly
_atom_site_disorder_group
Rh1 Rh 0.40120(3) 0.40603(2) 0.59729(2) 0.02679(9) Uani 1 1 d . . . . .
Rh2 Rh 0.35608(3) 0.28671(2) 0.68736(2) 0.02791(9) Uani 1 1 d . . . . .
Cl2 Cl 0.38391(10) 0.16705(7) 0.74020(4) 0.0390(3) Uani 1 1 d . . . . .
Cl1 Cl 0.53496(9) 0.39433(8) 0.54136(4) 0.0378(2) Uani 1 1 d . . . . .
S1 S 0.53222(11) 0.24298(9) 0.63487(4) 0.0412(3) Uani 1 1 d . . . . .
P1 P 0.27982(9) 0.31604(7) 0.55937(3) 0.0272(2) Uani 1 1 d . . . . .
P4 P 0.45349(9) 0.38895(7) 0.72826(3) 0.0252(2) Uani 1 1 d . . . . .
P2 P 0.23361(9) 0.20925(7) 0.64335(4) 0.0276(2) Uani 1 1 d . . . . .
P3 P 0.50805(9) 0.49199(7) 0.64387(3) 0.0268(2) Uani 1 1 d . . . . .
O5 O 0.1564(3) 0.3415(3) 0.72682(13) 0.0506(10) Uani 1 1 d . . . . .
O2 O 0.1287(4) 0.4926(3) 0.60271(16) 0.0666(14) Uani 1 1 d . . . . .
O1 O 0.3536(3) 0.5207(2) 0.55384(12) 0.0431(8) Uani 1 1 d . . . . .
H1A H 0.391120 0.521770 0.531078 0.065 Uiso 1 1 d GR . . . .
H1B H 0.369402 0.567780 0.567128 0.065 Uiso 1 1 d GR . . . .
O3 O 0.2466(3) 0.5799(3) 0.63372(16) 0.0567(11) Uani 1 1 d . . . . .
O4 O 0.1350(4) 0.4758(3) 0.70390(15) 0.0648(13) Uani 1 1 d . . . . .
C85 C 0.7494(5) 0.3975(4) 0.7860(2) 0.0545(15) Uani 1 1 d . . . . .
H85 H 0.792046 0.437687 0.800413 0.065 Uiso 1 1 calc R . . . .
C35 C 0.4012(5) -0.0081(4) 0.61876(19) 0.0487(13) Uani 1 1 d . . . . .
H35 H 0.463432 -0.033343 0.629259 0.058 Uiso 1 1 calc R . . . .
C44 C -0.0667(5) 0.1163(4) 0.7080(2) 0.0546(15) Uani 1 1 d . . . . .
H44 H -0.126297 0.095838 0.721142 0.065 Uiso 1 1 calc R . . . .
C64 C 0.8670(5) 0.4703(6) 0.6637(2) 0.073(2) Uani 1 1 d . . . . .
H64 H 0.939263 0.466517 0.669061 0.088 Uiso 1 1 calc R . . . .
C55 C 0.5468(6) 0.7109(4) 0.57667(19) 0.0533(15) Uani 1 1 d . . . . .
H55 H 0.576690 0.725257 0.550497 0.064 Uiso 1 1 calc R . . . .
C6 C 0.1791(4) 0.4082(3) 0.70134(16) 0.0372(11) Uani 1 1 d . . . . .
C15 C 0.0366(5) 0.4103(4) 0.4800(2) 0.0539(15) Uani 1 1 d . . . . .
H15 H -0.036484 0.411219 0.478603 0.065 Uiso 1 1 calc R . . . .
C66 C 0.7029(5) 0.4086(4) 0.6359(2) 0.0529(15) Uani 1 1 d . . . . .
H66 H 0.666402 0.364513 0.621641 0.063 Uiso 1 1 calc R . . . .
C13 C 0.1973(5) 0.4440(5) 0.4485(2) 0.0585(17) Uani 1 1 d . . . . .
H13 H 0.233683 0.468021 0.425871 0.070 Uiso 1 1 calc R . . . .
C26 C 0.4238(4) 0.1905(3) 0.53237(16) 0.0381(11) Uani 1 1 d . . . . .
H26 H 0.472293 0.214382 0.552421 0.046 Uiso 1 1 calc R . . . .
C84 C 0.7845(4) 0.3151(4) 0.7815(2) 0.0519(14) Uani 1 1 d . . . . .
H84 H 0.851209 0.299901 0.792434 0.062 Uiso 1 1 calc R . . . .
C32 C 0.2177(5) 0.0671(4) 0.5874(2) 0.0554(15) Uani 1 1 d . . . . .
H32 H 0.154712 0.091321 0.577060 0.066 Uiso 1 1 calc R . . . .
C25 C 0.4520(5) 0.1205(3) 0.50740(19) 0.0471(13) Uani 1 1 d . . . . .
H25 H 0.518875 0.097015 0.511328 0.057 Uiso 1 1 calc R . . . .
C34 C 0.3408(6) -0.0474(4) 0.5863(2) 0.0663(19) Uani 1 1 d . . . . .
H34 H 0.360656 -0.100487 0.575740 0.080 Uiso 1 1 calc R . . . .
C56 C 0.5419(5) 0.6261(4) 0.58933(17) 0.0445(12) Uani 1 1 d . . . . .
H56 H 0.567040 0.583610 0.571314 0.053 Uiso 1 1 calc R . . . .
C45 C 0.0314(4) 0.0888(4) 0.72236(19) 0.0478(13) Uani 1 1 d . . . . .
H45 H 0.037903 0.049556 0.745109 0.057 Uiso 1 1 calc R . . . .
C63 C 0.8146(5) 0.5423(6) 0.6762(2) 0.067(2) Uani 1 1 d . . . . .
H63 H 0.851747 0.588010 0.688562 0.080 Uiso 1 1 calc R . . . .
C2 C 0.2821(3) 0.4340(3) 0.63640(14) 0.0278(9) Uani 1 1 d . . . . .
C16 C 0.0906(4) 0.3737(4) 0.51585(18) 0.0458(13) Uani 1 1 d . . . . .
H16 H 0.053397 0.350558 0.538492 0.055 Uiso 1 1 calc R . . . .
C81 C 0.5861(4) 0.3612(3) 0.74820(13) 0.0294(9) Uani 1 1 d . . . . .
C21 C 0.3238(4) 0.2246(3) 0.52735(15) 0.0344(10) Uani 1 1 d . . . . .
C9 C 0.4672(4) 0.4921(3) 0.70020(14) 0.0298(9) Uani 1 1 d . . . . .
H9A H 0.399997 0.521258 0.700722 0.036 Uiso 1 1 calc R . . . .
H9B H 0.517433 0.526233 0.717310 0.036 Uiso 1 1 calc R . . . .
C86 C 0.6511(5) 0.4209(3) 0.76931(19) 0.0452(13) Uani 1 1 d . . . . .
H86 H 0.628241 0.477061 0.772211 0.054 Uiso 1 1 calc R . . . .
C11 C 0.1995(4) 0.3716(3) 0.51788(15) 0.0338(10) Uani 1 1 d . . . . .
C72 C 0.3396(5) 0.3634(4) 0.80246(17) 0.0433(12) Uani 1 1 d . . . . .
H72 H 0.339828 0.306342 0.793942 0.052 Uiso 1 1 calc R . . . .
C61 C 0.6506(4) 0.4789(4) 0.65005(15) 0.0368(11) Uani 1 1 d . . . . .
C53 C 0.4635(5) 0.7530(3) 0.64134(17) 0.0447(12) Uani 1 1 d . . . . .
H53 H 0.436636 0.795884 0.658676 0.054 Uiso 1 1 calc R . . . .
C1 C 0.4375(4) 0.3124(3) 0.63637(14) 0.0299(9) Uani 1 1 d . . . . .
C22 C 0.2537(5) 0.1883(4) 0.49629(18) 0.0437(12) Uani 1 1 d . . . . .
H22 H 0.186295 0.210789 0.492369 0.052 Uiso 1 1 calc R . . . .
C31 C 0.2768(4) 0.1071(3) 0.62058(16) 0.0338(10) Uani 1 1 d . . . . .
C54 C 0.5081(5) 0.7733(4) 0.60228(19) 0.0484(13) Uani 1 1 d . . . . .
H54 H 0.511566 0.830140 0.593496 0.058 Uiso 1 1 calc R . . . .
C82 C 0.6227(4) 0.2778(3) 0.74393(16) 0.0385(11) Uani 1 1 d . . . . .
H82 H 0.580564 0.237155 0.729630 0.046 Uiso 1 1 calc R . . . .
C46 C 0.1210(4) 0.1194(4) 0.70308(18) 0.0428(12) Uani 1 1 d . . . . .
H46 H 0.187019 0.100455 0.712999 0.051 Uiso 1 1 calc R . . . .
C51 C 0.4997(4) 0.6044(3) 0.62872(14) 0.0325(10) Uani 1 1 d . . . . .
C23 C 0.2831(5) 0.1197(4) 0.47136(19) 0.0522(15) Uani 1 1 d . . . . .
H23 H 0.235818 0.096385 0.450662 0.063 Uiso 1 1 calc R . . . .
C71 C 0.3890(3) 0.4243(3) 0.77772(14) 0.0303(9) Uani 1 1 d . . . . .
C74 C 0.2880(4) 0.4717(4) 0.85273(17) 0.0474(13) Uani 1 1 d . . . . .
H74 H 0.253730 0.487429 0.877692 0.057 Uiso 1 1 calc R . . . .
C3 C 0.2644(3) 0.3873(3) 0.67241(14) 0.0304(9) Uani 1 1 d . . . . .
C14 C 0.0909(5) 0.4447(5) 0.44697(19) 0.0571(17) Uani 1 1 d . . . . .
H14 H 0.054522 0.469036 0.423093 0.068 Uiso 1 1 calc R . . . .
C76 C 0.3878(4) 0.5097(3) 0.79074(16) 0.0378(11) Uani 1 1 d . . . . .
H76 H 0.420728 0.551039 0.774357 0.045 Uiso 1 1 calc R . . . .
C73 C 0.2900(6) 0.3876(4) 0.83996(19) 0.0564(16) Uani 1 1 d . . . . .
H73 H 0.257627 0.346310 0.856635 0.068 Uiso 1 1 calc R . . . .
C12 C 0.2521(4) 0.4074(4) 0.48402(17) 0.0464(13) Uani 1 1 d . . . . .
H12 H 0.325189 0.406967 0.484903 0.056 Uiso 1 1 calc R . . . .
C62 C 0.7066(5) 0.5469(4) 0.67027(18) 0.0510(14) Uani 1 1 d . . . . .
H62 H 0.670765 0.594843 0.679672 0.061 Uiso 1 1 calc R . . . .
C52 C 0.4590(5) 0.6686(3) 0.65444(15) 0.0401(11) Uani 1 1 d . . . . .
H52 H 0.428687 0.654725 0.680595 0.048 Uiso 1 1 calc R . . . .
C42 C 0.0140(5) 0.2042(5) 0.6548(2) 0.066(2) Uani 1 1 d . . . . .
H42 H 0.007299 0.242818 0.631740 0.079 Uiso 1 1 calc R . . . .
C8 C 0.1833(4) 0.2689(3) 0.59487(14) 0.0306(9) Uani 1 1 d . . . . .
H8A H 0.139096 0.230613 0.577287 0.037 Uiso 1 1 calc R . . . .
H8B H 0.138704 0.314616 0.604810 0.037 Uiso 1 1 calc R . . . .
C7 C 0.0716(6) 0.3524(5) 0.7554(3) 0.071(2) Uani 1 1 d . . . . .
H7A H 0.007971 0.363648 0.738450 0.106 Uiso 1 1 calc GR . . . .
H7B H 0.086690 0.399548 0.774695 0.106 Uiso 1 1 calc GR . . . .
H7C H 0.063313 0.301226 0.772215 0.106 Uiso 1 1 calc GR . . . .
C36 C 0.3689(4) 0.0694(3) 0.63579(15) 0.0352(10) Uani 1 1 d . . . . .
H36 H 0.409850 0.096082 0.657656 0.042 Uiso 1 1 calc R . . . .
C33 C 0.2522(5) -0.0090(4) 0.5696(2) 0.0636(18) Uani 1 1 d . . . . .
H33 H 0.214605 -0.033721 0.546140 0.076 Uiso 1 1 calc R . . . .
C41 C 0.1122(4) 0.1779(3) 0.66912(15) 0.0345(10) Uani 1 1 d . . . . .
C65 C 0.8139(5) 0.4036(5) 0.6433(3) 0.070(2) Uani 1 1 d . . . . .
H65 H 0.850353 0.355567 0.634487 0.084 Uiso 1 1 calc R . . . .
C4 C 0.2099(4) 0.5032(3) 0.62221(16) 0.0380(11) Uani 1 1 d . . . . .
C43 C -0.0765(5) 0.1739(5) 0.6743(3) 0.077(2) Uani 1 1 d . . . . .
H43 H -0.142671 0.192711 0.664414 0.092 Uiso 1 1 calc R . . . .
C24 C 0.3821(5) 0.0857(3) 0.47706(18) 0.0481(14) Uani 1 1 d . . . . .
H24 H 0.401714 0.039098 0.460394 0.058 Uiso 1 1 calc R . . . .
C5 C 0.1771(7) 0.6514(4) 0.6235(3) 0.081(2) Uani 1 1 d . . . . .
H5A H 0.164360 0.654890 0.592438 0.121 Uiso 1 1 calc GR . . . .
H5B H 0.209268 0.703410 0.633940 0.121 Uiso 1 1 calc GR . . . .
H5C H 0.111615 0.643094 0.637347 0.121 Uiso 1 1 calc GR . . . .
C83 C 0.7213(4) 0.2550(4) 0.76079(19) 0.0465(13) Uani 1 1 d . . . . .
H83 H 0.744825 0.199009 0.758120 0.056 Uiso 1 1 calc R . . . .
C75 C 0.3372(4) 0.5328(4) 0.82835(17) 0.0440(12) Uani 1 1 d . . . . .
H75 H 0.336474 0.589697 0.837088 0.053 Uiso 1 1 calc R . . . .
Cl10 Cl 0.7093(3) 0.2390(3) 0.47757(10) 0.1374(12) Uani 1 1 d . . . . .
Cl4 Cl 0.8425(4) 0.3023(4) 0.54344(17) 0.214(3) Uani 1 1 d . . . . .
Cl3 Cl 0.7366(3) 0.1465(3) 0.55828(15) 0.1634(17) Uani 1 1 d . . . . .
C101 C 0.7317(7) 0.2442(6) 0.5332(3) 0.082(2) Uani 1 1 d . . . . .
H101 H 0.673213 0.276047 0.545162 0.098 Uiso 1 1 calc R . . . .

loop_
_atom_site_aniso_label
_atom_site_aniso_U_11
_atom_site_aniso_U_22
_atom_site_aniso_U_33
_atom_site_aniso_U_23
_atom_site_aniso_U_13
_atom_site_aniso_U_12
Rh1 0.02881(16) 0.02716(17) 0.02413(15) -0.00284(12) -0.00197(12) 0.00096(13)
Rh2 0.03314(18) 0.02415(17) 0.02588(16) 0.00198(12) -0.00532(12) -0.00097(13)
Cl2 0.0531(7) 0.0300(6) 0.0329(5) 0.0047(4) -0.0078(5) -0.0029(5)
Cl1 0.0407(6) 0.0378(6) 0.0351(5) 0.0004(5) 0.0045(4) 0.0037(5)
S1 0.0462(7) 0.0375(7) 0.0399(6) 0.0028(5) 0.0020(5) 0.0065(5)
P1 0.0293(5) 0.0279(5) 0.0241(5) -0.0014(4) -0.0026(4) 0.0003(4)
P4 0.0292(5) 0.0246(5) 0.0216(5) 0.0011(4) -0.0024(4) -0.0001(4)
P2 0.0289(5) 0.0243(5) 0.0293(5) 0.0012(4) -0.0030(4) -0.0011(4)
P3 0.0324(6) 0.0247(5) 0.0229(5) -0.0007(4) -0.0026(4) -0.0012(4)
O5 0.052(2) 0.049(2) 0.052(2) 0.0063(19) 0.0210(18) 0.0083(18)
O2 0.059(3) 0.060(3) 0.077(3) -0.018(2) -0.037(2) 0.027(2)
O1 0.053(2) 0.0352(19) 0.0412(19) 0.0035(16) -0.0005(16) 0.0045(16)
O3 0.053(2) 0.031(2) 0.085(3) 0.000(2) -0.010(2) 0.0097(18)
O4 0.076(3) 0.053(3) 0.067(3) 0.014(2) 0.033(2) 0.029(2)
C85 0.043(3) 0.048(3) 0.070(4) 0.009(3) -0.020(3) -0.010(3)
C35 0.060(4) 0.037(3) 0.048(3) -0.008(2) -0.008(3) 0.014(3)
C44 0.042(3) 0.062(4) 0.061(4) 0.014(3) 0.011(3) -0.006(3)
C64 0.036(3) 0.120(7) 0.062(4) 0.032(4) -0.016(3) -0.006(4)
C55 0.080(4) 0.040(3) 0.041(3) 0.012(2) 0.018(3) 0.001(3)
C6 0.036(2) 0.040(3) 0.035(2) -0.002(2) -0.0008(19) 0.002(2)
C15 0.040(3) 0.070(4) 0.050(3) 0.008(3) -0.011(2) 0.006(3)
C66 0.042(3) 0.046(3) 0.070(4) 0.014(3) 0.000(3) 0.008(3)
C13 0.049(3) 0.079(5) 0.047(3) 0.025(3) 0.003(3) 0.010(3)
C26 0.048(3) 0.033(3) 0.034(2) -0.002(2) 0.000(2) 0.004(2)
C84 0.032(3) 0.063(4) 0.061(3) 0.014(3) -0.005(2) 0.003(3)
C32 0.046(3) 0.047(3) 0.072(4) -0.009(3) -0.017(3) 0.003(3)
C25 0.063(4) 0.030(3) 0.049(3) 0.003(2) 0.009(3) 0.013(2)
C34 0.081(5) 0.048(4) 0.068(4) -0.026(3) -0.020(4) 0.017(3)
C56 0.063(3) 0.035(3) 0.037(3) 0.004(2) 0.012(2) 0.000(2)
C45 0.044(3) 0.052(3) 0.047(3) 0.014(3) -0.001(2) -0.012(3)
C63 0.043(3) 0.114(6) 0.043(3) 0.001(4) -0.009(3) -0.012(4)
C2 0.030(2) 0.026(2) 0.027(2) -0.0045(17) -0.0024(17) 0.0018(17)
C16 0.045(3) 0.053(3) 0.039(3) 0.010(2) -0.004(2) -0.001(3)
C81 0.032(2) 0.033(2) 0.0224(19) 0.0034(18) 0.0002(16) 0.0005(18)
C21 0.043(3) 0.030(2) 0.031(2) -0.0038(19) 0.0047(19) 0.001(2)
C9 0.038(2) 0.025(2) 0.026(2) 0.0024(17) -0.0032(17) 0.0010(18)
C86 0.051(3) 0.031(3) 0.053(3) 0.003(2) -0.016(2) 0.000(2)
C11 0.036(2) 0.036(3) 0.029(2) -0.002(2) -0.0038(18) 0.002(2)
C72 0.055(3) 0.039(3) 0.037(3) 0.006(2) 0.010(2) 0.000(2)
C61 0.032(2) 0.051(3) 0.027(2) 0.008(2) -0.0060(18) -0.002(2)
C53 0.064(4) 0.032(3) 0.038(3) -0.003(2) 0.002(2) 0.004(2)
C1 0.034(2) 0.025(2) 0.030(2) -0.0063(18) -0.0033(17) -0.0036(18)
C22 0.044(3) 0.043(3) 0.044(3) -0.009(2) 0.000(2) -0.004(2)
C31 0.037(2) 0.029(2) 0.035(2) -0.0026(19) -0.0031(19) 0.0007(19)
C54 0.066(4) 0.034(3) 0.046(3) 0.011(2) 0.008(3) 0.001(3)
C82 0.043(3) 0.037(3) 0.036(2) -0.002(2) 0.000(2) 0.002(2)
C46 0.037(3) 0.045(3) 0.046(3) 0.012(2) -0.005(2) -0.003(2)
C51 0.044(3) 0.029(2) 0.024(2) 0.0007(18) -0.0053(18) -0.004(2)
C23 0.065(4) 0.051(3) 0.041(3) -0.017(3) 0.001(3) -0.013(3)
C71 0.026(2) 0.036(2) 0.029(2) -0.0020(19) -0.0034(17) 0.0018(18)
C74 0.047(3) 0.061(4) 0.035(3) -0.011(3) 0.012(2) 0.005(3)
C3 0.027(2) 0.035(2) 0.028(2) -0.0020(19) -0.0043(17) 0.0010(18)
C14 0.051(3) 0.081(5) 0.038(3) 0.019(3) -0.006(2) 0.023(3)
C76 0.039(3) 0.042(3) 0.032(2) -0.002(2) 0.0043(19) -0.005(2)
C73 0.072(4) 0.057(4) 0.042(3) 0.007(3) 0.023(3) -0.007(3)
C12 0.040(3) 0.060(4) 0.039(3) 0.015(3) -0.001(2) 0.008(3)
C62 0.042(3) 0.069(4) 0.042(3) -0.007(3) -0.003(2) -0.016(3)
C52 0.059(3) 0.035(3) 0.026(2) 0.001(2) 0.000(2) -0.001(2)
C42 0.041(3) 0.072(5) 0.085(5) 0.047(4) 0.011(3) 0.011(3)
C8 0.031(2) 0.033(2) 0.027(2) 0.0006(18) -0.0023(17) -0.0014(18)
C7 0.057(4) 0.080(5) 0.078(5) 0.020(4) 0.038(4) 0.010(4)
C36 0.040(3) 0.032(2) 0.033(2) -0.002(2) -0.0013(19) -0.001(2)
C33 0.060(4) 0.049(4) 0.080(5) -0.024(3) -0.022(3) 0.002(3)
C41 0.037(2) 0.034(3) 0.033(2) 0.005(2) 0.0028(19) -0.001(2)
C65 0.048(4) 0.066(5) 0.095(5) 0.025(4) 0.007(4) 0.021(3)
C4 0.046(3) 0.035(3) 0.032(2) 0.000(2) -0.004(2) 0.013(2)
C43 0.035(3) 0.093(6) 0.104(6) 0.049(5) 0.012(3) 0.008(3)
C24 0.076(4) 0.028(3) 0.041(3) -0.007(2) 0.010(3) 0.000(3)
C5 0.099(6) 0.042(4) 0.099(6) -0.002(4) -0.019(5) 0.031(4)
C83 0.040(3) 0.044(3) 0.055(3) 0.004(3) 0.002(2) 0.016(2)
C75 0.048(3) 0.045(3) 0.040(3) -0.011(2) 0.006(2) 0.005(2)
Cl10 0.157(3) 0.156(3) 0.0972(19) -0.042(2) -0.0206(19) 0.000(2)
Cl4 0.142(3) 0.283(6) 0.219(5) -0.068(4) 0.016(3) -0.127(4)
Cl3 0.138(3) 0.138(3) 0.214(4) 0.079(3) 0.011(3) 0.026(2)
C101 0.067(5) 0.085(6) 0.093(6) -0.015(5) 0.000(4) 0.002(4)

loop_
_atom_type_symbol
_atom_type_description
_atom_type_scat_dispersion_real
_atom_type_scat_dispersion_imag
_atom_type_scat_source
C C 0.0181 0.0091 'International Tables Vol C Tables 4.2.6.8 and 6.1.1.4'
H H 0.0000 0.0000 'International Tables Vol C Tables 4.2.6.8 and 6.1.1.4'
Cl Cl 0.3639 0.7018 'International Tables Vol C Tables 4.2.6.8 and 6.1.1.4'
O O 0.0492 0.0322 'International Tables Vol C Tables 4.2.6.8 and 6.1.1.4'
P P 0.2955 0.4335 'International Tables Vol C Tables 4.2.6.8 and 6.1.1.4'
Rh Rh 0.0927 3.6045 'International Tables Vol C Tables 4.2.6.8 and 6.1.1.4'
S S 0.3331 0.5567 'International Tables Vol C Tables 4.2.6.8 and 6.1.1.4'

loop_
_exptl_crystal_face_index_h
_exptl_crystal_face_index_k
_exptl_crystal_face_index_l
_exptl_crystal_face_perp_dist
0 -9 -10 0.0192
0 9 7 0.0206
2 4 -17 0.0577
-2 -4 17 0.0577
8 -2 0 0.0203
-8 3 -1 0.0055

loop_
_geom_angle_atom_site_label_1
_geom_angle_atom_site_label_2
_geom_angle_atom_site_label_3
_geom_angle
_geom_angle_site_symmetry_1
_geom_angle_site_symmetry_3
_geom_angle_publ_flag
P1 Rh1 Cl1 94.04(4) . . ?
P3 Rh1 Cl1 93.74(4) . . ?
P3 Rh1 P1 171.83(4) . . ?
O1 Rh1 Cl1 80.14(10) . . ?
O1 Rh1 P1 91.69(10) . . ?
O1 Rh1 P3 92.10(10) . . ?
C2 Rh1 Cl1 169.50(13) . . ?
C2 Rh1 P1 85.93(13) . . ?
C2 Rh1 P3 86.87(13) . . ?
C2 Rh1 O1 89.36(16) . . ?
C1 Rh1 Cl1 102.67(14) . . ?
C1 Rh1 P1 89.27(13) . . ?
C1 Rh1 P3 86.59(13) . . ?
C1 Rh1 O1 176.97(17) . . ?
C1 Rh1 C2 87.83(19) . . ?
P4 Rh2 Cl2 96.17(4) . . ?
P4 Rh2 P2 167.59(4) . . ?
P2 Rh2 Cl2 93.32(4) . . ?
C1 Rh2 Cl2 127.51(14) . . ?
C1 Rh2 P4 90.03(13) . . ?
C1 Rh2 P2 90.50(13) . . ?
C1 Rh2 C3 88.83(19) . . ?
C3 Rh2 Cl2 143.65(14) . . ?
C3 Rh2 P4 82.90(13) . . ?
C3 Rh2 P2 84.72(13) . . ?
C21 P1 Rh1 121.33(17) . . ?
C11 P1 Rh1 113.33(17) . . ?
C11 P1 C21 100.0(2) . . ?
C11 P1 C8 103.7(2) . . ?
C8 P1 Rh1 112.93(15) . . ?
C8 P1 C21 103.4(2) . . ?
C81 P4 Rh2 118.43(16) . . ?
C81 P4 C9 105.1(2) . . ?
C81 P4 C71 103.6(2) . . ?
C9 P4 Rh2 113.92(15) . . ?
C71 P4 Rh2 113.55(15) . . ?
C71 P4 C9 100.1(2) . . ?
C31 P2 Rh2 117.64(16) . . ?
C31 P2 C8 103.5(2) . . ?
C8 P2 Rh2 113.53(16) . . ?
C41 P2 Rh2 116.19(16) . . ?
C41 P2 C31 101.7(2) . . ?
C41 P2 C8 102.3(2) . . ?
C9 P3 Rh1 113.19(16) . . ?
C9 P3 C61 103.0(2) . . ?
C61 P3 Rh1 123.01(18) . . ?
C51 P3 Rh1 111.80(15) . . ?
C51 P3 C9 103.0(2) . . ?
C51 P3 C61 100.5(2) . . ?
C6 O5 C7 116.7(5) . . ?
Rh1 O1 H1A 110.0 . . ?
Rh1 O1 H1B 110.0 . . ?
H1A O1 H1B 103.9 . . ?
C4 O3 C5 115.7(5) . . ?
C84 C85 H85 119.8 . . ?
C84 C85 C86 120.4(6) . . ?
C86 C85 H85 119.8 . . ?
C34 C35 H35 120.1 . . ?
C34 C35 C36 119.7(6) . . ?
C36 C35 H35 120.1 . . ?
C45 C44 H44 120.1 . . ?
C43 C44 H44 120.1 . . ?
C43 C44 C45 119.8(5) . . ?
C63 C64 H64 119.6 . . ?
C63 C64 C65 120.8(6) . . ?
C65 C64 H64 119.6 . . ?
C56 C55 H55 119.8 . . ?
C54 C55 H55 119.8 . . ?
C54 C55 C56 120.4(5) . . ?
O5 C6 C3 111.1(4) . . ?
O4 C6 O5 122.3(5) . . ?
O4 C6 C3 126.5(5) . . ?
C16 C15 H15 120.0 . . ?
C14 C15 H15 120.0 . . ?
C14 C15 C16 120.0(6) . . ?
C61 C66 H66 120.4 . . ?
C61 C66 C65 119.1(6) . . ?
C65 C66 H66 120.4 . . ?
C14 C13 H13 120.0 . . ?
C14 C13 C12 119.9(6) . . ?
C12 C13 H13 120.0 . . ?
C25 C26 H26 120.0 . . ?
C21 C26 H26 120.0 . . ?
C21 C26 C25 120.0(5) . . ?
C85 C84 H84 119.9 . . ?
C85 C84 C83 120.1(5) . . ?
C83 C84 H84 119.9 . . ?
C31 C32 H32 119.9 . . ?
C31 C32 C33 120.3(6) . . ?
C33 C32 H32 119.9 . . ?
C26 C25 H25 119.7 . . ?
C24 C25 C26 120.6(6) . . ?
C24 C25 H25 119.7 . . ?
C35 C34 H34 119.9 . . ?
C33 C34 C35 120.3(6) . . ?
C33 C34 H34 119.9 . . ?
C55 C56 H56 119.9 . . ?
C55 C56 C51 120.2(5) . . ?
C51 C56 H56 119.9 . . ?
C44 C45 H45 119.8 . . ?
C44 C45 C46 120.5(5) . . ?
C46 C45 H45 119.8 . . ?
C64 C63 H63 120.0 . . ?
C64 C63 C62 120.0(7) . . ?
C62 C63 H63 120.0 . . ?
C3 C2 Rh1 121.6(3) . . ?
C3 C2 C4 120.9(4) . . ?
C4 C2 Rh1 117.3(3) . . ?
C15 C16 H16 119.9 . . ?
C11 C16 C15 120.2(5) . . ?
C11 C16 H16 119.9 . . ?
C86 C81 P4 121.3(4) . . ?
C86 C81 C82 118.6(5) . . ?
C82 C81 P4 120.0(4) . . ?
C26 C21 P1 122.8(4) . . ?
C26 C21 C22 118.5(5) . . ?
C22 C21 P1 118.7(4) . . ?
P4 C9 H9A 107.7 . . ?
P4 C9 H9B 107.7 . . ?
P3 C9 P4 118.6(2) . . ?
P3 C9 H9A 107.7 . . ?
P3 C9 H9B 107.7 . . ?
H9A C9 H9B 107.1 . . ?
C85 C86 C81 120.4(5) . . ?
C85 C86 H86 119.8 . . ?
C81 C86 H86 119.8 . . ?
C16 C11 P1 125.1(4) . . ?
C12 C11 P1 116.3(4) . . ?
C12 C11 C16 118.3(5) . . ?
C71 C72 H72 120.0 . . ?
C71 C72 C73 120.0(5) . . ?
C73 C72 H72 120.0 . . ?
C66 C61 P3 123.5(4) . . ?
C66 C61 C62 120.2(5) . . ?
C62 C61 P3 116.2(4) . . ?
C54 C53 H53 120.2 . . ?
C52 C53 H53 120.2 . . ?
C52 C53 C54 119.7(5) . . ?
Rh1 C1 Rh2 122.0(2) . . ?
S1 C1 Rh1 130.3(3) . . ?
S1 C1 Rh2 107.8(2) . . ?
C21 C22 H22 119.6 . . ?
C23 C22 C21 120.9(6) . . ?
C23 C22 H22 119.6 . . ?
C32 C31 P2 120.6(4) . . ?
C36 C31 P2 120.6(4) . . ?
C36 C31 C32 118.8(5) . . ?
C55 C54 C53 120.5(5) . . ?
C55 C54 H54 119.8 . . ?
C53 C54 H54 119.8 . . ?
C81 C82 H82 119.7 . . ?
C83 C82 C81 120.6(5) . . ?
C83 C82 H82 119.7 . . ?
C45 C46 H46 119.9 . . ?
C41 C46 C45 120.3(5) . . ?
C41 C46 H46 119.9 . . ?
C56 C51 P3 116.0(4) . . ?
C56 C51 C52 119.0(5) . . ?
C52 C51 P3 124.9(4) . . ?
C22 C23 H23 120.0 . . ?
C24 C23 C22 120.1(5) . . ?
C24 C23 H23 120.0 . . ?
C72 C71 P4 118.2(4) . . ?
C72 C71 C76 119.5(4) . . ?
C76 C71 P4 122.3(4) . . ?
C73 C74 H74 120.2 . . ?
C73 C74 C75 119.7(5) . . ?
C75 C74 H74 120.2 . . ?
C6 C3 Rh2 118.5(3) . . ?
C2 C3 Rh2 119.8(3) . . ?
C2 C3 C6 121.8(4) . . ?
C15 C14 H14 119.7 . . ?
C13 C14 C15 120.7(5) . . ?
C13 C14 H14 119.7 . . ?
C71 C76 H76 120.1 . . ?
C75 C76 C71 119.8(5) . . ?
C75 C76 H76 120.1 . . ?
C72 C73 H73 119.6 . . ?
C74 C73 C72 120.7(6) . . ?
C74 C73 H73 119.6 . . ?
C13 C12 H12 119.6 . . ?
C11 C12 C13 120.8(5) . . ?
C11 C12 H12 119.6 . . ?
C63 C62 C61 120.0(7) . . ?
C63 C62 H62 120.0 . . ?
C61 C62 H62 120.0 . . ?
C53 C52 C51 120.3(5) . . ?
C53 C52 H52 119.9 . . ?
C51 C52 H52 119.9 . . ?
C41 C42 H42 119.5 . . ?
C41 C42 C43 121.1(6) . . ?
C43 C42 H42 119.5 . . ?
P1 C8 P2 117.6(2) . . ?
P1 C8 H8A 107.9 . . ?
P1 C8 H8B 107.9 . . ?
P2 C8 H8A 107.9 . . ?
P2 C8 H8B 107.9 . . ?
H8A C8 H8B 107.2 . . ?
O5 C7 H7A 109.5 . . ?
O5 C7 H7B 109.5 . . ?
O5 C7 H7C 109.5 . . ?
H7A C7 H7B 109.5 . . ?
H7A C7 H7C 109.5 . . ?
H7B C7 H7C 109.5 . . ?
C35 C36 H36 119.7 . . ?
C31 C36 C35 120.6(5) . . ?
C31 C36 H36 119.7 . . ?
C32 C33 H33 119.9 . . ?
C34 C33 C32 120.2(6) . . ?
C34 C33 H33 119.9 . . ?
C46 C41 P2 117.2(4) . . ?
C42 C41 P2 123.8(4) . . ?
C42 C41 C46 118.9(5) . . ?
C64 C65 C66 119.7(7) . . ?
C64 C65 H65 120.2 . . ?
C66 C65 H65 120.2 . . ?
O2 C4 O3 123.4(5) . . ?
O2 C4 C2 124.5(5) . . ?
O3 C4 C2 112.1(4) . . ?
C44 C43 C42 119.5(6) . . ?
C44 C43 H43 120.3 . . ?
C42 C43 H43 120.3 . . ?
C25 C24 H24 120.1 . . ?
C23 C24 C25 119.9(5) . . ?
C23 C24 H24 120.1 . . ?
O3 C5 H5A 109.5 . . ?
O3 C5 H5B 109.5 . . ?
O3 C5 H5C 109.5 . . ?
H5A C5 H5B 109.5 . . ?
H5A C5 H5C 109.5 . . ?
H5B C5 H5C 109.5 . . ?
C84 C83 C82 120.0(5) . . ?
C84 C83 H83 120.0 . . ?
C82 C83 H83 120.0 . . ?
C74 C75 C76 120.4(5) . . ?
C74 C75 H75 119.8 . . ?
C76 C75 H75 119.8 . . ?
Cl10 C101 H101 107.4 . . ?
Cl4 C101 Cl10 108.1(6) . . ?
Cl4 C101 Cl3 112.4(6) . . ?
Cl4 C101 H101 107.4 . . ?
Cl3 C101 Cl10 113.9(6) . . ?
Cl3 C101 H101 107.4 . . ?

loop_
_geom_bond_atom_site_label_1
_geom_bond_atom_site_label_2
_geom_bond_distance
_geom_bond_site_symmetry_2
_geom_bond_publ_flag
Rh1 Cl1 2.4741(12) . ?
Rh1 P1 2.3590(11) . ?
Rh1 P3 2.3514(11) . ?
Rh1 O1 2.300(4) . ?
Rh1 C2 2.020(4) . ?
Rh1 C1 1.935(5) . ?
Rh2 Cl2 2.4901(12) . ?
Rh2 P4 2.3522(11) . ?
Rh2 P2 2.3532(11) . ?
Rh2 C1 1.954(5) . ?
Rh2 C3 2.000(5) . ?
S1 C1 1.625(5) . ?
P1 C21 1.835(5) . ?
P1 C11 1.819(5) . ?
P1 C8 1.830(5) . ?
P4 C81 1.823(5) . ?
P4 C9 1.840(4) . ?
P4 C71 1.840(5) . ?
P2 C31 1.837(5) . ?
P2 C8 1.846(5) . ?
P2 C41 1.833(5) . ?
P3 C9 1.824(4) . ?
P3 C61 1.828(5) . ?
P3 C51 1.821(5) . ?
O5 C6 1.342(7) . ?
O5 C7 1.429(7) . ?
O2 C4 1.183(7) . ?
O1 H1A 0.8621 . ?
O1 H1B 0.8609 . ?
O3 C4 1.329(7) . ?
O3 C5 1.451(7) . ?
O4 C6 1.201(7) . ?
C85 H85 0.9300 . ?
C85 C84 1.373(9) . ?
C85 C86 1.382(8) . ?
C35 H35 0.9300 . ?
C35 C34 1.376(9) . ?
C35 C36 1.390(7) . ?
C44 H44 0.9300 . ?
C44 C45 1.375(8) . ?
C44 C43 1.374(9) . ?
C64 H64 0.9300 . ?
C64 C63 1.370(12) . ?
C64 C65 1.378(11) . ?
C55 H55 0.9300 . ?
C55 C56 1.384(8) . ?
C55 C54 1.358(8) . ?
C6 C3 1.468(7) . ?
C15 H15 0.9300 . ?
C15 C16 1.395(8) . ?
C15 C14 1.360(9) . ?
C66 H66 0.9300 . ?
C66 C61 1.365(8) . ?
C66 C65 1.424(9) . ?
C13 H13 0.9300 . ?
C13 C14 1.353(9) . ?
C13 C12 1.391(8) . ?
C26 H26 0.9300 . ?
C26 C25 1.392(7) . ?
C26 C21 1.384(7) . ?
C84 H84 0.9300 . ?
C84 C83 1.374(9) . ?
C32 H32 0.9300 . ?
C32 C31 1.388(8) . ?
C32 C33 1.389(9) . ?
C25 H25 0.9300 . ?
C25 C24 1.372(9) . ?
C34 H34 0.9300 . ?
C34 C33 1.358(9) . ?
C56 H56 0.9300 . ?
C56 C51 1.384(7) . ?
C45 H45 0.9300 . ?
C45 C46 1.391(8) . ?
C63 H63 0.9300 . ?
C63 C62 1.381(9) . ?
C2 C3 1.350(7) . ?
C2 C4 1.475(6) . ?
C16 H16 0.9300 . ?
C16 C11 1.385(7) . ?
C81 C86 1.389(7) . ?
C81 C82 1.393(7) . ?
C21 C22 1.397(7) . ?
C9 H9A 0.9700 . ?
C9 H9B 0.9700 . ?
C86 H86 0.9300 . ?
C11 C12 1.377(7) . ?
C72 H72 0.9300 . ?
C72 C71 1.385(7) . ?
C72 C73 1.388(8) . ?
C61 C62 1.408(8) . ?
C53 H53 0.9300 . ?
C53 C54 1.384(8) . ?
C53 C52 1.381(7) . ?
C22 H22 0.9300 . ?
C22 C23 1.379(8) . ?
C31 C36 1.376(7) . ?
C54 H54 0.9300 . ?
C82 H82 0.9300 . ?
C82 C83 1.383(7) . ?
C46 H46 0.9300 . ?
C46 C41 1.387(7) . ?
C51 C52 1.390(7) . ?
C23 H23 0.9300 . ?
C23 C24 1.372(9) . ?
C71 C76 1.393(7) . ?
C74 H74 0.9300 . ?
C74 C73 1.374(9) . ?
C74 C75 1.379(8) . ?
C14 H14 0.9300 . ?
C76 H76 0.9300 . ?
C76 C75 1.392(7) . ?
C73 H73 0.9300 . ?
C12 H12 0.9300 . ?
C62 H62 0.9300 . ?
C52 H52 0.9300 . ?
C42 H42 0.9300 . ?
C42 C41 1.370(8) . ?
C42 C43 1.403(9) . ?
C8 H8A 0.9700 . ?
C8 H8B 0.9700 . ?
C7 H7A 0.9600 . ?
C7 H7B 0.9600 . ?
C7 H7C 0.9600 . ?
C36 H36 0.9300 . ?
C33 H33 0.9300 . ?
C65 H65 0.9300 . ?
C43 H43 0.9300 . ?
C24 H24 0.9300 . ?
C5 H5A 0.9600 . ?
C5 H5B 0.9600 . ?
C5 H5C 0.9600 . ?
C83 H83 0.9300 . ?
C75 H75 0.9300 . ?
Cl10 C101 1.718(9) . ?
Cl4 C101 1.695(9) . ?
Cl3 C101 1.711(10) . ?
C101 H101 0.9800 . ?

loop_
_exptl_oxdiff_crystal_face_indexfrac_h
_exptl_oxdiff_crystal_face_indexfrac_k
_exptl_oxdiff_crystal_face_indexfrac_l
_exptl_oxdiff_crystal_face_x
_exptl_oxdiff_crystal_face_y
_exptl_oxdiff_crystal_face_z
0.1673 -8.6993 -10.2680 -0.2228 -0.9342 -0.2786
0.2413 9.4387 7.2877 0.2081 0.8740 0.4390
2.3753 4.1639 -17.4574 -0.0887 -0.3632 0.9275
-2.3753 -4.1639 17.4574 0.0887 0.3632 -0.9275
8.0910 -1.9878 -0.1502 -0.9947 0.0253 0.0997
-7.9295 2.6623 -1.0292 0.9996 -0.0253 -0.0092

loop_
_smtbx_masks_void_nr
_smtbx_masks_void_average_x
_smtbx_masks_void_average_y
_smtbx_masks_void_average_z
_smtbx_masks_void_volume
_smtbx_masks_void_count_electrons
_smtbx_masks_void_content
1 0.000 0.000 0.500 395.8 125.5 ?
2 0.000 0.500 1.000 395.8 125.5 ?
